data_4301635
loop_
_publ_author_name
'Mikinao Ito'
'Tsuyoshi Matsumoto'
'Kazuyuki Tatsumi'

_publ_section_title
;
Synthesis and Reactions of Mono- and Dinuclear Ni(I) Thiolate Complexes
;
_journal_name_full 'Inorganic Chemistry'
_journal_page_first 2215
_journal_page_last 2223
_journal_paper_doi 10.1021/ic802276w
_journal_volume 48
_journal_year 2009
_chemical_formula_sum 'C45 H49 N2 Ni S'
_chemical_formula_weight 708.63
_chemical_name_systematic
; 
 ? 
;
_space_group_IT_number 61
_symmetry_space_group_name_Hall '-P 2ac 2ab'
_symmetry_space_group_name_H-M 'P b c a'
_atom_sites_solution_hydrogens geom
_atom_sites_solution_primary direct
_atom_sites_solution_secondary difmap
_audit_creation_method SHELXL-97
_cell_angle_alpha 90.00
_cell_angle_beta 90.00
_cell_angle_gamma 90.00
_cell_formula_units_Z 8
_cell_length_a 12.5951(16)
_cell_length_b 19.079(2)
_cell_length_c 32.223(4)
_cell_measurement_reflns_used 13321
_cell_measurement_temperature 173(2)
_cell_measurement_theta_max 27.5
_cell_measurement_theta_min 3.2
_cell_volume 7743.2(16)
_computing_structure_refinement 'SHELXL-97 (Sheldrick, 1997)'
_computing_structure_solution 'SHELXS-97 (Sheldrick, 1990)'
_diffrn_ambient_temperature 173(2)
_diffrn_detector_area_resol_mean 7.31
_diffrn_measured_fraction_theta_full 0.998
_diffrn_measured_fraction_theta_max 0.998
_diffrn_measurement_device_type 'Rigaku Saturn'
_diffrn_measurement_method \w
_diffrn_radiation_monochromator graphite
_diffrn_radiation_source 'fine-focus sealed tube'
_diffrn_radiation_type MoK\a
_diffrn_radiation_wavelength 0.71070
_diffrn_reflns_av_R_equivalents 0.0360
_diffrn_reflns_av_sigmaI/netI 0.0213
_diffrn_reflns_limit_h_max 16
_diffrn_reflns_limit_h_min -16
_diffrn_reflns_limit_k_max 24
_diffrn_reflns_limit_k_min -16
_diffrn_reflns_limit_l_max 41
_diffrn_reflns_limit_l_min -41
_diffrn_reflns_number 60023
_diffrn_reflns_theta_full 27.48
_diffrn_reflns_theta_max 27.48
_diffrn_reflns_theta_min 3.19
_exptl_absorpt_coefficient_mu 0.588
_exptl_absorpt_correction_T_max 0.8915
_exptl_absorpt_correction_T_min 0.8915
_exptl_absorpt_correction_type none
_exptl_crystal_colour orange
_exptl_crystal_density_diffrn 1.216
_exptl_crystal_density_method 'not measured'
_exptl_crystal_description plate
_exptl_crystal_F_000 3016
_exptl_crystal_size_max 0.20
_exptl_crystal_size_mid 0.20
_exptl_crystal_size_min 0.10
_refine_diff_density_max 0.632
_refine_diff_density_min -0.382
_refine_diff_density_rms 0.054
_refine_ls_extinction_method none
_refine_ls_goodness_of_fit_ref 1.122
_refine_ls_hydrogen_treatment refall
_refine_ls_matrix_type full
_refine_ls_number_parameters 442
_refine_ls_number_reflns 8867
_refine_ls_number_restraints 0
_refine_ls_restrained_S_all 1.122
_refine_ls_R_factor_all 0.0659
_refine_ls_R_factor_gt 0.0567
_refine_ls_shift/su_max 0.001
_refine_ls_shift/su_mean 0.000
_refine_ls_structure_factor_coef Fsqd
_refine_ls_weighting_details 'calc w=1/[\s^2^(Fo^2^)+(0.0590P)^2^+5.8746P] where P=(Fo^2^+2Fc^2^)/3'
_refine_ls_weighting_scheme calc
_refine_ls_wR_factor_gt 0.1346
_refine_ls_wR_factor_ref 0.1403
_reflns_number_gt 7715
_reflns_number_total 8867
_reflns_threshold_expression >2sigma(I)
_cod_data_source_file ic802276w_si_002_07.cif
_cod_data_source_block complex6
_cod_original_cell_volume 7743.4(17)
_cod_database_code 4301635

loop_
_symmetry_equiv_pos_as_xyz
'x, y, z'
'-x+1/2, -y, z+1/2'
'x+1/2, -y+1/2, -z'
'-x, y+1/2, -z+1/2'
'-x, -y, -z'
'x-1/2, y, -z-1/2'
'-x-1/2, y-1/2, z'
'x, -y-1/2, z-1/2'

loop_
_atom_site_label
_atom_site_type_symbol
_atom_site_fract_x
_atom_site_fract_y
_atom_site_fract_z
_atom_site_U_iso_or_equiv
_atom_site_adp_type
_atom_site_occupancy
_atom_site_symmetry_multiplicity
_atom_site_calc_flag
_atom_site_refinement_flags
_atom_site_disorder_assembly
_atom_site_disorder_group
Ni1 Ni 0.39388(3) 0.179616(14) 0.611312(9) 0.03544(10) Uani 1 1 d . . .
S1 S 0.39285(5) 0.23166(3) 0.673705(17) 0.03828(15) Uani 1 1 d . A .
N1 N 0.27776(17) 0.04303(9) 0.61439(6) 0.0368(4) Uani 1 1 d . . .
N2 N 0.43360(17) 0.03437(10) 0.63984(6) 0.0382(4) Uani 1 1 d . . .
C1 C 0.3673(2) 0.08107(12) 0.62099(7) 0.0364(5) Uani 1 1 d . A .
C2 C 0.2871(2) -0.02479(12) 0.62956(9) 0.0466(6) Uani 1 1 d . A .
H2 H 0.2343 -0.0604 0.6288 0.056 Uiso 1 1 calc R . .
C3 C 0.3851(2) -0.03027(13) 0.64542(9) 0.0477(6) Uani 1 1 d . A .
H3 H 0.4154 -0.0706 0.6580 0.057 Uiso 1 1 calc R . .
C4 C 0.1850(2) 0.06972(12) 0.59373(7) 0.0399(5) Uani 1 1 d . A .
C5 C 0.1154(2) 0.11265(12) 0.61540(8) 0.0427(6) Uani 1 1 d . . .
C6 C 0.0271(2) 0.13785(14) 0.59415(10) 0.0552(7) Uani 1 1 d . A .
H6 H -0.0207 0.1682 0.6082 0.066 Uiso 1 1 calc R . .
C7 C 0.0065(3) 0.12024(17) 0.55347(11) 0.0637(9) Uani 1 1 d . . .
C8 C 0.0772(3) 0.07624(18) 0.53335(10) 0.0673(9) Uani 1 1 d . A .
H8 H 0.0633 0.0636 0.5054 0.081 Uiso 1 1 calc R . .
C9 C 0.1676(3) 0.04989(15) 0.55256(8) 0.0540(7) Uani 1 1 d . . .
C10 C 0.1349(2) 0.13018(15) 0.66023(9) 0.0524(7) Uani 1 1 d . A .
H10A H 0.1476 0.0869 0.6759 0.063 Uiso 1 1 calc R . .
H10B H 0.0726 0.1543 0.6716 0.063 Uiso 1 1 calc R . .
H10C H 0.1971 0.1608 0.6625 0.063 Uiso 1 1 calc R . .
C11 C -0.1002(5) 0.1542(4) 0.5376(2) 0.0566(16) Uiso 0.529(7) 1 d P A 1
H67 H -0.1604 0.1255 0.5468 0.085 Uiso 0.529(7) 1 calc PR A 1
H68 H -0.0994 0.1565 0.5072 0.085 Uiso 0.529(7) 1 calc PR A 1
H69 H -0.1072 0.2016 0.5490 0.085 Uiso 0.529(7) 1 calc PR A 1
C12 C -0.0822(6) 0.1392(4) 0.5252(3) 0.0596(19) Uiso 0.471(7) 1 d P A 2
H70 H -0.1459 0.1128 0.5330 0.089 Uiso 0.471(7) 1 calc PR A 2
H71 H -0.0626 0.1278 0.4966 0.089 Uiso 0.471(7) 1 calc PR A 2
H72 H -0.0966 0.1896 0.5275 0.089 Uiso 0.471(7) 1 calc PR A 2
C13 C 0.2438(4) 0.0026(2) 0.53043(10) 0.0800(11) Uani 1 1 d . A .
H13A H 0.2341 -0.0456 0.5402 0.096 Uiso 1 1 calc R . .
H13B H 0.3167 0.0177 0.5361 0.096 Uiso 1 1 calc R . .
H13C H 0.2304 0.0047 0.5005 0.096 Uiso 1 1 calc R . .
C14 C 0.5387(2) 0.05318(12) 0.65259(8) 0.0398(5) Uani 1 1 d . A .
C15 C 0.5556(2) 0.07147(14) 0.69377(8) 0.0456(6) Uani 1 1 d . . .
C16 C 0.6547(2) 0.09668(16) 0.70452(10) 0.0568(7) Uani 1 1 d . A .
H16 H 0.6678 0.1094 0.7326 0.068 Uiso 1 1 calc R . .
C17 C 0.7353(2) 0.10403(18) 0.67582(11) 0.0660(9) Uani 1 1 d . . .
C18 C 0.7176(2) 0.08152(17) 0.63580(11) 0.0624(8) Uani 1 1 d . A .
H18 H 0.7740 0.0838 0.6162 0.075 Uiso 1 1 calc R . .
C19 C 0.6192(2) 0.05536(15) 0.62313(9) 0.0494(6) Uani 1 1 d . . .
C20 C 0.4686(3) 0.06634(19) 0.72546(9) 0.0633(8) Uani 1 1 d . A .
H20A H 0.4928 0.0869 0.7517 0.076 Uiso 1 1 calc R . .
H20B H 0.4503 0.0170 0.7299 0.076 Uiso 1 1 calc R . .
H20C H 0.4059 0.0918 0.7155 0.076 Uiso 1 1 calc R . .
C21 C 0.8323(6) 0.1512(5) 0.6937(3) 0.064(2) Uiso 0.471(7) 1 d P A 2
H61 H 0.9001 0.1286 0.6870 0.095 Uiso 0.471(7) 1 calc PR A 2
H62 H 0.8254 0.1556 0.7239 0.095 Uiso 0.471(7) 1 calc PR A 2
H63 H 0.8301 0.1978 0.6810 0.095 Uiso 0.471(7) 1 calc PR A 2
C22 C 0.8445(6) 0.1274(4) 0.6825(2) 0.0651(18) Uiso 0.529(7) 1 d P A 1
H64 H 0.8938 0.0926 0.6711 0.098 Uiso 0.529(7) 1 calc PR A 1
H65 H 0.8575 0.1327 0.7124 0.098 Uiso 0.529(7) 1 calc PR A 1
H66 H 0.8556 0.1725 0.6686 0.098 Uiso 0.529(7) 1 calc PR A 1
C23 C 0.6010(3) 0.03125(18) 0.57924(10) 0.0671(9) Uani 1 1 d . A .
H23A H 0.5727 -0.0166 0.5795 0.081 Uiso 1 1 calc R . .
H23B H 0.6683 0.0321 0.5640 0.081 Uiso 1 1 calc R . .
H23C H 0.5500 0.0626 0.5657 0.081 Uiso 1 1 calc R . .
C24 C 0.43454(19) 0.31633(11) 0.65977(7) 0.0340(5) Uani 1 1 d . . .
C25 C 0.45848(19) 0.36855(12) 0.68945(7) 0.0366(5) Uani 1 1 d . A .
C26 C 0.4952(2) 0.43345(12) 0.67538(8) 0.0433(6) Uani 1 1 d . . .
H26 H 0.5121 0.4686 0.6952 0.052 Uiso 1 1 calc R A .
C27 C 0.5079(2) 0.44848(12) 0.63375(8) 0.0459(6) Uani 1 1 d . A .
H27 H 0.5328 0.4932 0.6251 0.055 Uiso 1 1 calc R . .
C28 C 0.4839(2) 0.39726(12) 0.60475(8) 0.0415(5) Uani 1 1 d . . .
H28 H 0.4916 0.4071 0.5760 0.050 Uiso 1 1 calc R A .
C29 C 0.4485(2) 0.33168(12) 0.61734(7) 0.0360(5) Uani 1 1 d . A .
C30 C 0.44846(19) 0.35641(11) 0.73518(7) 0.0372(5) Uani 1 1 d . . .
C31 C 0.5250(2) 0.31704(12) 0.75660(8) 0.0406(5) Uani 1 1 d . A .
C32 C 0.5153(2) 0.30935(13) 0.79939(8) 0.0467(6) Uani 1 1 d . . .
H32 H 0.5673 0.2829 0.8139 0.056 Uiso 1 1 calc R A .
C33 C 0.4326(2) 0.33903(13) 0.82141(8) 0.0446(6) Uani 1 1 d . A .
C34 C 0.3587(2) 0.37829(14) 0.80000(8) 0.0448(6) Uani 1 1 d . . .
H34 H 0.3020 0.3995 0.8148 0.054 Uiso 1 1 calc R A .
C35 C 0.3650(2) 0.38772(12) 0.75719(7) 0.0382(5) Uani 1 1 d . A .
C36 C 0.6164(2) 0.28320(16) 0.73406(10) 0.0547(7) Uani 1 1 d . . .
H36A H 0.6713 0.2698 0.7541 0.066 Uiso 1 1 calc R A .
H36B H 0.6461 0.3164 0.7140 0.066 Uiso 1 1 calc R . .
H36C H 0.5911 0.2414 0.7194 0.066 Uiso 1 1 calc R . .
C37 C 0.4225(3) 0.32917(17) 0.86780(9) 0.0612(8) Uani 1 1 d . . .
H37A H 0.4128 0.3749 0.8811 0.073 Uiso 1 1 calc R A .
H37B H 0.4870 0.3069 0.8786 0.073 Uiso 1 1 calc R . .
H37C H 0.3611 0.2993 0.8738 0.073 Uiso 1 1 calc R . .
C38 C 0.2805(2) 0.42918(15) 0.73534(9) 0.0522(7) Uani 1 1 d . . .
H38A H 0.2280 0.4455 0.7556 0.063 Uiso 1 1 calc R A .
H38B H 0.2455 0.3995 0.7146 0.063 Uiso 1 1 calc R . .
H38C H 0.3128 0.4697 0.7215 0.063 Uiso 1 1 calc R . .
C39 C 0.4477(5) 0.2743(3) 0.58633(15) 0.0274(12) Uiso 0.529(7) 1 d P A 1
C40 C 0.5424(6) 0.2427(3) 0.57265(17) 0.0397(13) Uiso 0.529(7) 1 d P A 1
C41 C 0.5384(5) 0.1993(3) 0.53822(17) 0.0453(13) Uiso 0.529(7) 1 d P A 1
H39 H 0.6029 0.1805 0.5278 0.054 Uiso 0.529(7) 1 calc PR A 1
C42 C 0.4439(5) 0.1821(3) 0.51836(15) 0.0385(12) Uiso 0.529(7) 1 d P A 1
C43 C 0.3496(5) 0.2068(3) 0.53292(16) 0.0399(12) Uiso 0.529(7) 1 d P A 1
H40 H 0.2845 0.1924 0.5207 0.048 Uiso 0.529(7) 1 calc PR A 1
C44 C 0.3504(5) 0.2551(3) 0.56712(15) 0.0331(12) Uiso 0.529(7) 1 d P A 1
C45 C 0.6432(5) 0.2579(4) 0.5940(2) 0.0538(16) Uiso 0.529(7) 1 d P A 1
H55 H 0.7007 0.2314 0.5808 0.081 Uiso 0.529(7) 1 calc PR A 1
H56 H 0.6375 0.2442 0.6232 0.081 Uiso 0.529(7) 1 calc PR A 1
H57 H 0.6585 0.3081 0.5922 0.081 Uiso 0.529(7) 1 calc PR A 1
C46 C 0.4442(6) 0.1334(4) 0.4804(2) 0.0678(19) Uiso 0.529(7) 1 d P A 1
H43 H 0.3726 0.1148 0.4759 0.102 Uiso 0.529(7) 1 calc PR A 1
H44 H 0.4936 0.0946 0.4851 0.102 Uiso 0.529(7) 1 calc PR A 1
H45 H 0.4666 0.1599 0.4558 0.102 Uiso 0.529(7) 1 calc PR A 1
C47 C 0.2459(5) 0.2899(3) 0.5774(2) 0.0461(14) Uiso 0.529(7) 1 d P A 1
H49 H 0.2459 0.3042 0.6066 0.069 Uiso 0.529(7) 1 calc PR A 1
H50 H 0.1877 0.2567 0.5726 0.069 Uiso 0.529(7) 1 calc PR A 1
H51 H 0.2362 0.3312 0.5597 0.069 Uiso 0.529(7) 1 calc PR A 1
C48 C 0.4178(6) 0.2759(3) 0.58564(18) 0.0314(15) Uiso 0.471(7) 1 d P A 2
C49 C 0.5090(6) 0.2396(3) 0.56738(19) 0.0401(15) Uiso 0.471(7) 1 d P A 2
C50 C 0.4929(7) 0.1964(3) 0.5319(2) 0.0457(15) Uiso 0.471(7) 1 d P A 2
H41 H 0.5516 0.1746 0.5186 0.055 Uiso 0.471(7) 1 calc PR A 2
C51 C 0.3928(6) 0.1865(3) 0.51724(18) 0.0408(14) Uiso 0.471(7) 1 d P A 2
C52 C 0.3059(5) 0.2165(3) 0.53668(16) 0.0380(13) Uiso 0.471(7) 1 d P A 2
H42 H 0.2369 0.2065 0.5263 0.046 Uiso 0.471(7) 1 calc PR A 2
C53 C 0.3158(5) 0.2608(3) 0.57096(15) 0.0286(12) Uiso 0.471(7) 1 d P A 2
C54 C 0.6210(7) 0.2526(5) 0.5820(3) 0.061(2) Uiso 0.471(7) 1 d P A 2
H58 H 0.6653 0.2119 0.5753 0.092 Uiso 0.471(7) 1 calc PR A 2
H59 H 0.6210 0.2599 0.6121 0.092 Uiso 0.471(7) 1 calc PR A 2
H60 H 0.6495 0.2943 0.5682 0.092 Uiso 0.471(7) 1 calc PR A 2
C55 C 0.3795(7) 0.1416(4) 0.4778(3) 0.070(2) Uiso 0.471(7) 1 d P A 2
H46 H 0.4086 0.1669 0.4539 0.105 Uiso 0.471(7) 1 calc PR A 2
H47 H 0.3040 0.1321 0.4732 0.105 Uiso 0.471(7) 1 calc PR A 2
H48 H 0.4176 0.0972 0.4813 0.105 Uiso 0.471(7) 1 calc PR A 2
C56 C 0.2220(5) 0.2967(3) 0.5891(2) 0.0380(13) Uiso 0.471(7) 1 d P A 2
H52 H 0.2135 0.3429 0.5762 0.057 Uiso 0.471(7) 1 calc PR A 2
H53 H 0.2323 0.3024 0.6191 0.057 Uiso 0.471(7) 1 calc PR A 2
H54 H 0.1582 0.2686 0.5840 0.057 Uiso 0.471(7) 1 calc PR A 2

loop_
_atom_site_aniso_label
_atom_site_aniso_U_11
_atom_site_aniso_U_22
_atom_site_aniso_U_33
_atom_site_aniso_U_23
_atom_site_aniso_U_13
_atom_site_aniso_U_12
Ni1 0.0520(2) 0.02157(15) 0.03274(17) 0.00125(10) 0.00121(12) -0.00207(12)
S1 0.0567(4) 0.0266(3) 0.0316(3) 0.0015(2) -0.0011(2) -0.0100(2)
N1 0.0505(12) 0.0214(9) 0.0385(10) 0.0028(7) 0.0030(8) -0.0010(8)
N2 0.0474(11) 0.0261(9) 0.0410(10) 0.0045(8) 0.0076(9) 0.0037(8)
C1 0.0513(13) 0.0264(11) 0.0315(11) -0.0001(8) 0.0042(10) 0.0016(9)
C2 0.0577(16) 0.0237(11) 0.0586(15) 0.0074(10) 0.0072(13) -0.0021(10)
C3 0.0567(16) 0.0257(12) 0.0606(16) 0.0110(11) 0.0089(12) 0.0031(10)
C4 0.0531(14) 0.0263(11) 0.0403(12) 0.0063(9) -0.0035(11) -0.0057(10)
C5 0.0477(14) 0.0245(11) 0.0558(15) 0.0038(10) -0.0025(11) -0.0057(10)
C6 0.0515(15) 0.0345(13) 0.079(2) 0.0120(13) -0.0085(14) -0.0014(11)
C7 0.0641(19) 0.0520(17) 0.075(2) 0.0305(16) -0.0209(17) -0.0128(15)
C8 0.091(2) 0.067(2) 0.0438(15) 0.0184(14) -0.0194(16) -0.0216(19)
C9 0.076(2) 0.0447(15) 0.0412(14) 0.0057(11) -0.0012(13) -0.0092(14)
C10 0.0507(15) 0.0440(15) 0.0624(17) -0.0155(13) 0.0023(13) -0.0012(12)
C13 0.110(3) 0.087(3) 0.0429(16) -0.0139(16) 0.0073(18) 0.003(2)
C14 0.0471(13) 0.0288(11) 0.0435(13) 0.0073(9) 0.0072(10) 0.0054(10)
C15 0.0498(14) 0.0424(14) 0.0446(13) 0.0134(11) 0.0014(11) 0.0111(11)
C16 0.0606(18) 0.0553(17) 0.0545(16) 0.0167(13) -0.0127(14) 0.0097(14)
C17 0.0474(16) 0.070(2) 0.081(2) 0.0316(17) -0.0140(15) 0.0034(14)
C18 0.0455(15) 0.069(2) 0.073(2) 0.0249(16) 0.0142(14) 0.0105(14)
C19 0.0553(16) 0.0406(14) 0.0523(15) 0.0089(12) 0.0150(12) 0.0099(12)
C20 0.070(2) 0.081(2) 0.0390(14) 0.0105(14) 0.0105(13) 0.0145(17)
C23 0.084(2) 0.0622(19) 0.0553(17) -0.0042(15) 0.0273(16) 0.0079(17)
C24 0.0429(12) 0.0238(10) 0.0353(11) -0.0004(8) -0.0025(9) -0.0036(9)
C25 0.0428(12) 0.0292(11) 0.0377(11) -0.0027(9) -0.0021(10) -0.0044(9)
C26 0.0540(15) 0.0288(12) 0.0470(13) -0.0037(10) -0.0013(11) -0.0073(10)
C27 0.0586(16) 0.0246(11) 0.0544(15) 0.0034(10) 0.0040(12) -0.0086(10)
C28 0.0533(14) 0.0298(12) 0.0413(12) 0.0056(9) 0.0041(11) -0.0035(10)
C29 0.0442(13) 0.0262(11) 0.0376(12) 0.0015(8) 0.0008(10) 0.0001(9)
C30 0.0448(13) 0.0267(11) 0.0399(12) -0.0046(9) -0.0055(10) -0.0071(9)
C31 0.0455(13) 0.0311(11) 0.0453(13) -0.0044(10) -0.0082(10) -0.0036(10)
C32 0.0585(16) 0.0332(12) 0.0482(14) 0.0011(10) -0.0172(12) -0.0057(11)
C33 0.0594(15) 0.0365(13) 0.0380(12) 0.0000(10) -0.0095(11) -0.0134(12)
C34 0.0520(14) 0.0416(13) 0.0407(13) -0.0042(10) 0.0018(11) -0.0056(11)
C35 0.0454(13) 0.0312(11) 0.0380(12) -0.0034(9) -0.0042(10) -0.0034(9)
C36 0.0512(16) 0.0521(16) 0.0607(17) -0.0081(13) -0.0093(13) 0.0062(13)
C37 0.086(2) 0.0575(18) 0.0398(14) 0.0050(13) -0.0093(14) -0.0106(16)
C38 0.0572(16) 0.0514(16) 0.0480(15) 0.0030(12) -0.0006(12) 0.0080(13)

loop_
_atom_type_symbol
_atom_type_description
_atom_type_scat_dispersion_real
_atom_type_scat_dispersion_imag
_atom_type_scat_source
C C 0.0033 0.0016 'International Tables Vol C Tables 4.2.6.8 and 6.1.1.4'
H H 0.0000 0.0000 'International Tables Vol C Tables 4.2.6.8 and 6.1.1.4'
N N 0.0061 0.0033 'International Tables Vol C Tables 4.2.6.8 and 6.1.1.4'
Ni Ni 0.3393 1.1124 'International Tables Vol C Tables 4.2.6.8 and 6.1.1.4'
S S 0.1246 0.1234 'International Tables Vol C Tables 4.2.6.8 and 6.1.1.4'

loop_
_geom_angle_atom_site_label_1
_geom_angle_atom_site_label_2
_geom_angle_atom_site_label_3
_geom_angle
_geom_angle_site_symmetry_1
_geom_angle_site_symmetry_3
_geom_angle_publ_flag
C1 Ni1 C48 165.30(18) . . ?
C1 Ni1 C39 163.27(16) . . ?
C48 Ni1 C39 10.4(2) . . ?
C1 Ni1 C44 136.98(15) . . ?
C48 Ni1 C44 31.1(2) . . ?
C39 Ni1 C44 39.7(2) . . ?
C1 Ni1 S1 106.55(7) . . ?
C48 Ni1 S1 88.02(16) . . ?
C39 Ni1 S1 87.97(13) . . ?
C44 Ni1 S1 107.64(14) . . ?
C1 Ni1 C53 133.39(15) . . ?
C48 Ni1 C53 37.7(2) . . ?
C39 Ni1 C53 47.4(2) . . ?
C44 Ni1 C53 11.63(17) . . ?
S1 Ni1 C53 102.16(14) . . ?
C1 Ni1 C49 133.13(17) . . ?
C48 Ni1 C49 38.5(2) . . ?
C39 Ni1 C49 30.6(2) . . ?
C44 Ni1 C49 54.0(2) . . ?
S1 Ni1 C49 109.34(17) . . ?
C53 Ni1 C49 65.3(2) . . ?
C1 Ni1 C40 131.64(14) . . ?
C48 Ni1 C40 42.9(2) . . ?
C39 Ni1 C40 33.49(19) . . ?
C44 Ni1 C40 62.3(2) . . ?
S1 Ni1 C40 103.50(14) . . ?
C53 Ni1 C40 73.3(2) . . ?
C49 Ni1 C40 9.40(19) . . ?
C1 Ni1 C43 107.97(13) . . ?
C48 Ni1 C43 57.7(2) . . ?
C39 Ni1 C43 61.96(17) . . ?
C44 Ni1 C43 32.87(18) . . ?
S1 Ni1 C43 140.37(13) . . ?
C53 Ni1 C43 38.62(19) . . ?
C49 Ni1 C43 56.8(2) . . ?
C40 Ni1 C43 66.07(19) . . ?
C24 S1 Ni1 100.16(8) . . ?
C1 N1 C2 111.9(2) . . ?
C1 N1 C4 123.91(19) . . ?
C2 N1 C4 124.2(2) . . ?
C1 N2 C3 111.6(2) . . ?
C1 N2 C14 122.02(19) . . ?
C3 N2 C14 126.3(2) . . ?
N1 C1 N2 103.25(19) . . ?
N1 C1 Ni1 129.63(18) . . ?
N2 C1 Ni1 126.91(18) . . ?
C3 C2 N1 106.5(2) . . ?
C2 C3 N2 106.7(2) . . ?
C5 C4 C9 122.6(3) . . ?
C5 C4 N1 119.3(2) . . ?
C9 C4 N1 118.1(2) . . ?
C4 C5 C6 117.4(3) . . ?
C4 C5 C10 120.8(2) . . ?
C6 C5 C10 121.7(3) . . ?
C7 C6 C5 122.3(3) . . ?
C6 C7 C8 118.2(3) . . ?
C6 C7 C12 131.6(5) . . ?
C8 C7 C12 110.1(5) . . ?
C6 C7 C11 111.6(4) . . ?
C8 C7 C11 130.2(4) . . ?
C12 C7 C11 20.0(4) . . ?
C7 C8 C9 122.5(3) . . ?
C8 C9 C4 117.0(3) . . ?
C8 C9 C13 122.1(3) . . ?
C4 C9 C13 121.0(3) . . ?
C15 C14 C19 122.3(3) . . ?
C15 C14 N2 118.6(2) . . ?
C19 C14 N2 119.1(2) . . ?
C16 C15 C14 117.7(3) . . ?
C16 C15 C20 120.8(3) . . ?
C14 C15 C20 121.5(3) . . ?
C17 C16 C15 122.1(3) . . ?
C18 C17 C16 118.5(3) . . ?
C18 C17 C22 112.7(4) . . ?
C16 C17 C22 128.6(4) . . ?
C18 C17 C21 128.9(4) . . ?
C16 C17 C21 111.8(4) . . ?
C22 C17 C21 21.6(4) . . ?
C17 C18 C19 121.9(3) . . ?
C14 C19 C18 117.3(3) . . ?
C14 C19 C23 121.5(3) . . ?
C18 C19 C23 121.3(3) . . ?
C29 C24 C25 118.9(2) . . ?
C29 C24 S1 118.44(16) . . ?
C25 C24 S1 122.61(17) . . ?
C26 C25 C24 118.4(2) . . ?
C26 C25 C30 119.0(2) . . ?
C24 C25 C30 122.6(2) . . ?
C27 C26 C25 122.5(2) . . ?
C26 C27 C28 118.9(2) . . ?
C27 C28 C29 120.6(2) . . ?
C28 C29 C24 120.7(2) . . ?
C28 C29 C39 118.1(3) . . ?
C24 C29 C39 120.0(3) . . ?
C28 C29 C48 121.0(3) . . ?
C24 C29 C48 118.2(3) . . ?
C39 C29 C48 14.4(3) . . ?
C35 C30 C31 119.6(2) . . ?
C35 C30 C25 119.7(2) . . ?
C31 C30 C25 120.6(2) . . ?
C32 C31 C30 118.9(2) . . ?
C32 C31 C36 119.9(2) . . ?
C30 C31 C36 121.1(2) . . ?
C33 C32 C31 122.1(2) . . ?
C34 C33 C32 118.3(2) . . ?
C34 C33 C37 120.3(3) . . ?
C32 C33 C37 121.4(3) . . ?
C33 C34 C35 121.8(3) . . ?
C34 C35 C30 119.3(2) . . ?
C34 C35 C38 119.5(2) . . ?
C30 C35 C38 121.2(2) . . ?
C40 C39 C44 119.0(5) . . ?
C40 C39 C29 121.4(5) . . ?
C44 C39 C29 119.3(4) . . ?
C40 C39 Ni1 91.5(3) . . ?
C44 C39 Ni1 70.5(3) . . ?
C29 C39 Ni1 112.4(3) . . ?
C41 C40 C39 118.4(6) . . ?
C41 C40 C45 121.5(6) . . ?
C39 C40 C45 120.0(5) . . ?
C41 C40 Ni1 94.7(4) . . ?
C39 C40 Ni1 55.0(3) . . ?
C45 C40 Ni1 119.8(4) . . ?
C40 C41 C42 122.7(6) . . ?
C43 C42 C41 120.4(5) . . ?
C43 C42 C46 119.1(6) . . ?
C41 C42 C46 120.5(5) . . ?
C42 C43 C44 118.7(5) . . ?
C42 C43 Ni1 94.4(3) . . ?
C44 C43 Ni1 52.4(2) . . ?
C39 C44 C43 120.3(5) . . ?
C39 C44 C47 122.9(4) . . ?
C43 C44 C47 116.4(5) . . ?
C39 C44 Ni1 69.9(3) . . ?
C43 C44 Ni1 94.7(3) . . ?
C47 C44 Ni1 112.4(4) . . ?
C53 C48 C49 119.1(5) . . ?
C53 C48 C29 127.1(5) . . ?
C49 C48 C29 113.6(5) . . ?
C53 C48 Ni1 79.4(3) . . ?
C49 C48 Ni1 81.5(4) . . ?
C29 C48 Ni1 113.2(3) . . ?
C50 C49 C48 119.0(6) . . ?
C50 C49 C54 118.7(6) . . ?
C48 C49 C54 122.0(6) . . ?
C50 C49 Ni1 96.6(4) . . ?
C48 C49 Ni1 60.0(3) . . ?
C54 C49 Ni1 118.2(5) . . ?
C51 C50 C49 119.4(6) . . ?
C50 C51 C52 121.2(6) . . ?
C50 C51 C55 117.6(7) . . ?
C52 C51 C55 121.1(6) . . ?
C51 C52 C53 122.5(6) . . ?
C52 C53 C48 118.3(6) . . ?
C52 C53 C56 121.3(5) . . ?
C48 C53 C56 120.2(5) . . ?
C52 C53 Ni1 94.5(4) . . ?
C48 C53 Ni1 62.9(3) . . ?
C56 C53 Ni1 116.0(3) . . ?

loop_
_geom_bond_atom_site_label_1
_geom_bond_atom_site_label_2
_geom_bond_distance
_geom_bond_site_symmetry_2
_geom_bond_publ_flag
Ni1 C1 1.935(2) . ?
Ni1 C48 2.038(6) . ?
Ni1 C39 2.090(5) . ?
Ni1 C44 2.098(5) . ?
Ni1 S1 2.2424(7) . ?
Ni1 C53 2.249(5) . ?
Ni1 C49 2.328(6) . ?
Ni1 C40 2.549(6) . ?
Ni1 C43 2.638(5) . ?
S1 C24 1.757(2) . ?
N1 C1 1.358(3) . ?
N1 C2 1.388(3) . ?
N1 C4 1.438(3) . ?
N2 C1 1.364(3) . ?
N2 C3 1.388(3) . ?
N2 C14 1.432(3) . ?
C2 C3 1.340(4) . ?
C4 C5 1.388(4) . ?
C4 C9 1.397(4) . ?
C5 C6 1.392(4) . ?
C5 C10 1.503(4) . ?
C6 C7 1.378(5) . ?
C7 C8 1.384(5) . ?
C7 C12 1.486(8) . ?
C7 C11 1.577(7) . ?
C8 C9 1.390(5) . ?
C9 C13 1.498(5) . ?
C14 C15 1.388(4) . ?
C14 C19 1.389(4) . ?
C15 C16 1.382(4) . ?
C15 C20 1.501(4) . ?
C16 C17 1.381(5) . ?
C17 C18 1.377(5) . ?
C17 C22 1.462(8) . ?
C17 C21 1.623(9) . ?
C18 C19 1.397(4) . ?
C19 C23 1.505(4) . ?
C24 C29 1.409(3) . ?
C24 C25 1.413(3) . ?
C25 C26 1.398(3) . ?
C25 C30 1.497(3) . ?
C26 C27 1.381(4) . ?
C27 C28 1.386(4) . ?
C28 C29 1.389(3) . ?
C29 C39 1.483(5) . ?
C29 C48 1.525(6) . ?
C30 C35 1.402(3) . ?
C30 C31 1.403(3) . ?
C31 C32 1.392(4) . ?
C31 C36 1.506(4) . ?
C32 C33 1.382(4) . ?
C33 C34 1.380(4) . ?
C33 C37 1.512(4) . ?
C34 C35 1.393(3) . ?
C35 C38 1.502(4) . ?
C39 C40 1.407(8) . ?
C39 C44 1.421(7) . ?
C40 C41 1.386(8) . ?
C40 C45 1.474(9) . ?
C41 C42 1.390(8) . ?
C42 C43 1.362(8) . ?
C42 C46 1.536(8) . ?
C43 C44 1.437(7) . ?
C44 C47 1.511(8) . ?
C48 C53 1.399(8) . ?
C48 C49 1.466(9) . ?
C49 C50 1.424(9) . ?
C49 C54 1.508(10) . ?
C50 C51 1.360(9) . ?
C51 C52 1.385(8) . ?
C51 C55 1.541(10) . ?
C52 C53 1.397(7) . ?
C53 C56 1.486(8) . ?
